data_7713403
loop_
_publ_author_name
'Kouck&#xfd;, Filip'
'Kotek, Jan'
'C&#xed;sa&#x159;ov&#xe1;, Ivana'
'Havl&#xed;&#x10d;kov&#xe1;, Jana'
'Kub&#xed;&#x10d;ek, Vojt&#x11b;ch'
'Hermann, Petr'

_publ_section_title
;
 Transition metal complexes of cyclam with two
 2,2,2-trifluoroethylphosphinate pendant arms as probes for <sup>19</sup>F
 magnetic resonance imaging.
;
_journal_name_full 'Dalton transactions (Cambridge, England : 2003)'
_journal_paper_doi 10.1039/d3dt01420g
_journal_year 2023
_chemical_formula_moiety 'C34 H47.40 Cu2 F6.60 N4 O8 P2, 0.5(C3 H6 O), 4(H2 O)'
_chemical_formula_sum 'C35.5 H58.4 Cu2 F6.6 N4 O12.5 P2'
_chemical_formula_weight 1055.68
_space_group_crystal_system tetragonal
_space_group_IT_number 88
_space_group_name_Hall '-I 4ad'
_space_group_name_H-M_alt 'I 41/a :2'
_atom_sites_solution_hydrogens mixed
_atom_sites_solution_primary direct
_atom_sites_solution_secondary difmap
_audit_creation_method SHELXL-2014/7
_audit_update_record
;
2023-05-10 deposited with the CCDC.	2023-06-16 downloaded from the CCDC.
;
_cell_angle_alpha 90
_cell_angle_beta 90
_cell_angle_gamma 90
_cell_formula_units_Z 16
_cell_length_a 36.5804(9)
_cell_length_b 36.5804(9)
_cell_length_c 15.8953(5)
_cell_measurement_reflns_used 9769
_cell_measurement_temperature 150(2)
_cell_measurement_theta_max 25.8790
_cell_measurement_theta_min 2.2270
_cell_volume 21269.9(10)
_computing_cell_refinement 'SAINT V8.37A (Bruker AXS Inc., 2015)'
_computing_data_collection 'Bruker Instrument Service vV6.2.1'
_computing_data_reduction 'SAINT V8.37A (Bruker AXS Inc., 2015)'
_computing_molecular_graphics 'shelXle (C.B. Huebschle, rev 758)'
_computing_structure_refinement 'SHELXL-2014/7 (Sheldrick, 2014)'
_computing_structure_solution 'XT, VERSION 2014/5'
_diffrn_ambient_temperature 150(2)
_diffrn_detector_area_resol_mean 10.4167
_diffrn_measured_fraction_theta_full 0.999
_diffrn_measured_fraction_theta_max 0.998
_diffrn_measurement_device_type 'Bruker D8 VENTURE'
_diffrn_measurement_method '\f and \w scans'
_diffrn_radiation_type MoK\a
_diffrn_radiation_wavelength 0.71073
_diffrn_reflns_av_R_equivalents 0.0769
_diffrn_reflns_av_unetI/netI 0.0362
_diffrn_reflns_Laue_measured_fraction_full 0.999
_diffrn_reflns_Laue_measured_fraction_max 0.998
_diffrn_reflns_limit_h_max 45
_diffrn_reflns_limit_h_min -44
_diffrn_reflns_limit_k_max 45
_diffrn_reflns_limit_k_min -45
_diffrn_reflns_limit_l_max 19
_diffrn_reflns_limit_l_min -19
_diffrn_reflns_number 105574
_diffrn_reflns_point_group_measured_fraction_full 0.999
_diffrn_reflns_point_group_measured_fraction_max 0.998
_diffrn_reflns_theta_full 25.242
_diffrn_reflns_theta_max 26.025
_diffrn_reflns_theta_min 2.227
_diffrn_source 'microfocus sealed tube'
_exptl_absorpt_coefficient_mu 0.936
_exptl_absorpt_correction_T_max 0.94
_exptl_absorpt_correction_T_min 0.70
_exptl_absorpt_correction_type numerical
_exptl_absorpt_process_details
;
SADABS-2014/5 - Bruker AXS area detector scaling and absorption correction
;
_exptl_crystal_colour green
_exptl_crystal_density_diffrn 1.319
_exptl_crystal_description bar
_exptl_crystal_F_000 8749
_exptl_crystal_size_max 0.176
_exptl_crystal_size_mid 0.076
_exptl_crystal_size_min 0.051
_refine_diff_density_max 0.971
_refine_diff_density_min -0.511
_refine_diff_density_rms 0.093
_refine_ls_extinction_method none
_refine_ls_goodness_of_fit_ref 1.106
_refine_ls_hydrogen_treatment constr
_refine_ls_matrix_type full
_refine_ls_number_parameters 588
_refine_ls_number_reflns 10478
_refine_ls_number_restraints 12
_refine_ls_restrained_S_all 1.106
_refine_ls_R_factor_all 0.0698
_refine_ls_R_factor_gt 0.0493
_refine_ls_shift/su_max 0.003
_refine_ls_shift/su_mean 0.000
_refine_ls_structure_factor_coef Fsqd
_refine_ls_weighting_details 'w=1/[\s^2^(Fo^2^)+(0.0658P)^2^+89.1438P] where P=(Fo^2^+2Fc^2^)/3'
_refine_ls_weighting_scheme calc
_refine_ls_wR_factor_gt 0.1366
_refine_ls_wR_factor_ref 0.1473
_reflns_Friedel_coverage 0.000
_reflns_number_gt 8168
_reflns_number_total 10478
_reflns_threshold_expression 'I > 2\s(I)'
_cod_data_source_file d3dt01420g2.cif
_cod_data_source_block cute2pf2
_cod_original_cell_volume 21269.9(12)
_cod_original_sg_symbol_H-M 'I 41/a'
_cod_original_formula_sum 'C35.50 H58.40 Cu2 F6.60 N4 O12.50 P2'
_cod_database_code 7713403
_shelx_shelxl_version_number 2014/7
_shelx_space_group_comment
;
The symmetry employed for this shelxl refinement is uniquely defined
by the following loop, which should always be used as a source of
symmetry information in preference to the above space-group names.
They are only intended as comments.
;
_shelx_estimated_absorpt_t_min 0.853
_shelx_estimated_absorpt_t_max 0.954

loop_
_space_group_symop_operation_xyz
'x, y, z'
'-x+1/2, -y, z+1/2'
'-y+3/4, x+1/4, z+1/4'
'y+3/4, -x+3/4, z+3/4'
'x+1/2, y+1/2, z+1/2'
'-x+1, -y+1/2, z+1'
'-y+5/4, x+3/4, z+3/4'
'y+5/4, -x+5/4, z+5/4'
'-x, -y, -z'
'x-1/2, y, -z-1/2'
'y-3/4, -x-1/4, -z-1/4'
'-y-3/4, x-3/4, -z-3/4'
'-x+1/2, -y+1/2, -z+1/2'
'x, y+1/2, -z'
'y-1/4, -x+1/4, -z+1/4'
'-y-1/4, x-1/4, -z-1/4'

loop_
_atom_site_label
_atom_site_type_symbol
_atom_site_fract_x
_atom_site_fract_y
_atom_site_fract_z
_atom_site_U_iso_or_equiv
_atom_site_adp_type
_atom_site_occupancy
_atom_site_site_symmetry_order
_atom_site_calc_flag
_atom_site_refinement_flags_posn
_atom_site_refinement_flags_adp
_atom_site_refinement_flags_occupancy
_atom_site_disorder_assembly
_atom_site_disorder_group
Cu1 Cu 0.87858(2) 0.56729(2) 0.32125(3) 0.01869(12) Uani 1 1 d . . . . .
N1 N 0.82368(8) 0.58116(8) 0.34401(18) 0.0208(6) Uani 1 1 d . . . . .
C2 C 0.81914(10) 0.57957(11) 0.4375(2) 0.0259(8) Uani 1 1 d . . . . .
H21 H 0.8144 0.5541 0.4554 0.031 Uiso 1 1 calc R U . . .
H22 H 0.7981 0.5949 0.4549 0.031 Uiso 1 1 calc R U . . .
C3 C 0.85361(10) 0.59340(10) 0.4779(2) 0.0259(8) Uani 1 1 d . . . . .
H31 H 0.8587 0.6187 0.4588 0.031 Uiso 1 1 calc R U . . .
H32 H 0.8508 0.5937 0.5398 0.031 Uiso 1 1 calc R U . . .
N4 N 0.88436(8) 0.56905(8) 0.45407(18) 0.0212(6) Uani 1 1 d . . . . .
C5 C 0.91945(10) 0.58692(10) 0.4807(2) 0.0249(8) Uani 1 1 d . . . . .
H51 H 0.9204 0.5876 0.5430 0.030 Uiso 1 1 calc R U . . .
H52 H 0.9195 0.6125 0.4604 0.030 Uiso 1 1 calc R U . . .
C6 C 0.95344(10) 0.56800(11) 0.4486(2) 0.0264(8) Uani 1 1 d . . . . .
H61 H 0.9515 0.5415 0.4608 0.032 Uiso 1 1 calc R U . . .
H62 H 0.9749 0.5775 0.4796 0.032 Uiso 1 1 calc R U . . .
C7 C 0.95975(10) 0.57309(11) 0.3554(2) 0.0249(8) Uani 1 1 d . . . . .
H71 H 0.9589 0.5996 0.3427 0.030 Uiso 1 1 calc R U . . .
H72 H 0.9847 0.5644 0.3418 0.030 Uiso 1 1 calc R U . . .
N8 N 0.93324(8) 0.55396(8) 0.29874(18) 0.0209(6) Uani 1 1 d . . . . .
C9 C 0.94079(10) 0.56629(10) 0.2106(2) 0.0231(8) Uani 1 1 d . . . . .
H91 H 0.9673 0.5708 0.2035 0.028 Uiso 1 1 calc R U . . .
H92 H 0.9334 0.5470 0.1705 0.028 Uiso 1 1 calc R U . . .
C10 C 0.91998(10) 0.60060(11) 0.1928(2) 0.0260(8) Uani 1 1 d . . . . .
H101 H 0.9282 0.6202 0.2314 0.031 Uiso 1 1 calc R U . . .
H102 H 0.9250 0.6086 0.1344 0.031 Uiso 1 1 calc R U . . .
N11 N 0.88012(8) 0.59457(8) 0.20370(19) 0.0212(6) Uani 1 1 d . . . . .
C12 C 0.86144(11) 0.63087(10) 0.2066(2) 0.0265(8) Uani 1 1 d . . . . .
H121 H 0.8645 0.6430 0.1514 0.032 Uiso 1 1 calc R U . . .
H122 H 0.8736 0.6463 0.2494 0.032 Uiso 1 1 calc R U . . .
C13 C 0.82104(11) 0.62873(10) 0.2269(2) 0.0276(8) Uani 1 1 d . . . . .
H131 H 0.8095 0.6102 0.1899 0.033 Uiso 1 1 calc R U . . .
H132 H 0.8096 0.6526 0.2142 0.033 Uiso 1 1 calc R U . . .
C14 C 0.81325(11) 0.61891(10) 0.3178(2) 0.0270(8) Uani 1 1 d . . . . .
H141 H 0.8263 0.6365 0.3543 0.032 Uiso 1 1 calc R U . . .
H142 H 0.7868 0.6221 0.3282 0.032 Uiso 1 1 calc R U . . .
C15 C 0.79856(9) 0.55353(10) 0.3045(2) 0.0223(7) Uani 1 1 d . . . . .
H151 H 0.7923 0.5614 0.2467 0.027 Uiso 1 1 calc R U . . .
H152 H 0.7756 0.5521 0.3374 0.027 Uiso 1 1 calc R U . . .
P1 P 0.82001(2) 0.50821(2) 0.30084(5) 0.01861(19) Uani 1 1 d . . . . .
O11 O 0.85979(6) 0.51601(6) 0.28226(16) 0.0225(5) Uani 1 1 d . . . . .
O12 O 0.81100(7) 0.48584(7) 0.37596(15) 0.0265(6) Uani 1 1 d . . . . .
C16 C 0.80246(10) 0.48696(10) 0.2050(2) 0.0223(7) Uani 1 1 d . . . . .
H161 H 0.8014 0.5059 0.1605 0.027 Uiso 1 1 calc R U . . .
H162 H 0.8202 0.4682 0.1865 0.027 Uiso 1 1 calc R U . . .
C17 C 0.76604(12) 0.46960(12) 0.2112(2) 0.0341(10) Uani 1 1 d . . . . .
F1 F 0.74049(7) 0.49298(9) 0.23849(19) 0.0556(8) Uani 1 1 d . . . . .
F2 F 0.76504(9) 0.44089(7) 0.26322(16) 0.0529(8) Uani 1 1 d . . . . .
F3 F 0.75403(8) 0.45645(9) 0.13688(16) 0.0578(8) Uani 1 1 d . . . . .
C18 C 0.93690(9) 0.51343(10) 0.3043(2) 0.0205(7) Uani 1 1 d . . . . .
H181 H 0.9203 0.5027 0.2618 0.025 Uiso 1 1 calc R U . . .
H182 H 0.9275 0.5060 0.3602 0.025 Uiso 1 1 calc R U . . .
P2 P 0.98171(2) 0.49171(3) 0.29075(6) 0.0205(2) Uani 1 1 d . . . . .
O21 O 1.00136(7) 0.50764(7) 0.21651(16) 0.0256(6) Uani 1 1 d . . . . .
O22 O 1.00146(7) 0.49060(7) 0.37305(16) 0.0264(6) Uani 1 1 d . . . . .
C19 C 0.96571(11) 0.44535(11) 0.2648(3) 0.0300(9) Uani 1 1 d . . . . .
H191 H 0.9418 0.4415 0.2928 0.036 Uiso 1 1 calc R U . . .
H192 H 0.9615 0.4441 0.2034 0.036 Uiso 1 1 calc R U . . .
C20 C 0.99019(14) 0.41488(13) 0.2885(3) 0.0438(11) Uani 1 1 d . . . . .
F4 F 0.99191(11) 0.40881(8) 0.3706(2) 0.0714(10) Uani 1 1 d . . . . .
F5 F 1.02474(8) 0.42003(8) 0.2621(2) 0.0630(9) Uani 1 1 d . . . . .
F6 F 0.97901(10) 0.38301(8) 0.2543(2) 0.0667(9) Uani 1 1 d . . . . .
C30 C 0.88059(10) 0.53245(10) 0.4968(2) 0.0221(7) Uani 1 1 d . . . . .
H301 H 0.9019 0.5172 0.4811 0.027 Uiso 1 1 calc R U . . .
H302 H 0.8585 0.5202 0.4745 0.027 Uiso 1 1 calc R U . . .
C31 C 0.87791(10) 0.53341(10) 0.5918(2) 0.0220(7) Uani 1 1 d . . . . .
C32 C 0.84442(10) 0.53818(11) 0.6321(2) 0.0269(8) Uani 1 1 d . . . . .
H321 H 0.8230 0.5420 0.5996 0.032 Uiso 1 1 calc R U . . .
C33 C 0.84208(11) 0.53741(12) 0.7194(3) 0.0321(9) Uani 1 1 d . . . . .
H331 H 0.8192 0.5411 0.7463 0.038 Uiso 1 1 calc R U . . .
C34 C 0.87302(12) 0.53123(12) 0.7670(2) 0.0356(10) Uani 1 1 d . . . . .
H341 H 0.8714 0.5304 0.8267 0.043 Uiso 1 1 calc R U . . .
C35 C 0.90639(12) 0.52625(12) 0.7279(3) 0.0346(10) Uani 1 1 d . . . . .
H351 H 0.9277 0.5218 0.7606 0.042 Uiso 1 1 calc R U . . .
C36 C 0.90883(10) 0.52768(11) 0.6409(2) 0.0267(8) Uani 1 1 d . . . . .
H361 H 0.9319 0.5247 0.6146 0.032 Uiso 1 1 calc R U . . .
C40 C 0.86478(10) 0.57139(10) 0.1332(2) 0.0233(8) Uani 1 1 d . . . . .
H401 H 0.8775 0.5475 0.1336 0.028 Uiso 1 1 calc R U . . .
H402 H 0.8386 0.5667 0.1448 0.028 Uiso 1 1 calc R U . . .
C41 C 0.86814(11) 0.58776(10) 0.0462(2) 0.0253(8) Uani 1 1 d . . . . .
C42 C 0.84053(12) 0.60974(11) 0.0137(3) 0.0331(9) Uani 1 1 d . . . . .
H421 H 0.8195 0.6148 0.0468 0.040 Uiso 1 1 calc R U . . .
C43 C 0.84348(15) 0.62437(13) -0.0663(3) 0.0461(12) Uani 1 1 d . . . . .
H431 H 0.8247 0.6398 -0.0872 0.055 Uiso 1 1 calc R U . . .
C44 C 0.87357(16) 0.61680(14) -0.1161(3) 0.0519(13) Uani 1 1 d . . . . .
H441 H 0.8753 0.6267 -0.1712 0.062 Uiso 1 1 calc R U . . .
C45 C 0.90121(15) 0.59465(14) -0.0850(3) 0.0467(12) Uani 1 1 d . . . . .
H451 H 0.9220 0.5893 -0.1187 0.056 Uiso 1 1 calc R U . . .
C46 C 0.89838(12) 0.58037(12) -0.0046(3) 0.0348(9) Uani 1 1 d . . . . .
H461 H 0.9174 0.5652 0.0164 0.042 Uiso 1 1 calc R U . . .
Cu2 Cu 0.99975(2) 0.50260(2) 0.08395(3) 0.02743(13) Uani 1 1 d . . . . .
O11A O 0.94742(8) 0.49088(10) -0.06883(18) 0.0426(8) Uani 1 1 d . . . . .
O12A O 0.94641(7) 0.49478(8) 0.07175(17) 0.0329(6) Uani 1 1 d . . . . .
C1A C 0.93151(11) 0.48910(11) 0.0010(3) 0.0308(9) Uani 1 1 d . . . . .
C2A C 0.89160(12) 0.47915(15) -0.0002(3) 0.0449(12) Uani 1 1 d . . . . .
H21A H 0.8792 0.4910 -0.0477 0.067 Uiso 0.9 1 d R U P A 1
H22A H 0.8799 0.4866 0.0525 0.067 Uiso 0.9 1 d R U P A 1
H23A H 0.8889 0.4523 -0.0063 0.067 Uiso 0.9 1 d R U P A 1
F21A F 0.8781(7) 0.4788(7) -0.0680(17) 0.045(6) Uiso 0.1 1 d . . P B 2
F22A F 0.8773(6) 0.4810(6) 0.0664(15) 0.034(5) Uiso 0.1 1 d . . P B 2
F23A F 0.8989(7) 0.4349(7) 0.0028(17) 0.043(6) Uiso 0.1 1 d . . P B 2
O11B O 1.00453(10) 0.44882(8) 0.07996(18) 0.0439(8) Uani 1 1 d . . . . .
O12B O 1.00553(8) 0.44452(8) -0.06021(17) 0.0351(7) Uani 1 1 d . . . . .
C1B C 1.00480(11) 0.43130(12) 0.0127(3) 0.0319(9) Uani 1 1 d . . . . .
C2B C 1.00347(15) 0.39001(13) 0.0203(3) 0.0497(12) Uani 1 1 d . . . . .
H21B H 0.9774 0.3815 0.0237 0.074 Uiso 0.9 1 d R U P C 1
H22B H 1.0161 0.3815 0.0706 0.074 Uiso 0.9 1 d R U P C 1
H23B H 1.0144 0.3782 -0.0297 0.074 Uiso 0.9 1 d R U P C 1
F21B F 1.0135(5) 0.3712(5) -0.0444(12) 0.020(4) Uiso 0.1 1 d . . P D 2
F22B F 1.0160(5) 0.3757(5) 0.0893(12) 0.017(4) Uiso 0.1 1 d . . P D 2
F23B F 0.9640(6) 0.3814(6) 0.0258(15) 0.033(5) Uiso 0.1 1 d . . P D 2
O1W O 1.03882(7) 0.53461(8) 0.48574(18) 0.0367(7) Uani 1 1 d . . . . .
H11W H 1.0279 0.5297 0.5293 0.044 Uiso 1 1 d R U . . .
H12W H 1.0309 0.5212 0.4461 0.044 Uiso 1 1 d R U . . .
O2W O 1.05643(18) 0.56761(17) 0.2399(4) 0.122(2) Uani 1 1 d . . . . .
H21W H 1.0438 0.5503 0.2176 0.146 Uiso 1 1 d R U . . .
H22W H 1.0733 0.5717 0.2040 0.146 Uiso 1 1 d R U . . .
O3W O 1.04566(16) 0.60192(18) 0.3979(5) 0.093(2) Uani 0.761(6) 1 d . . P E 1
H32W H 1.0433 0.5773 0.3889 0.112 Uiso 0.761(6) 1 d R U P E 1
H31W H 1.0368 0.6121 0.4557 0.112 Uiso 1 1 d R U . . .
O3V O 1.0238(5) 0.6468(6) 0.4379(15) 0.093(2) Uani 0.239(6) 1 d . . P E 2
H32V H 0.9988 0.6637 0.4411 0.112 Uiso 0.239(6) 1 d R U P E 2
O4W O 1.0824(2) 0.6690(3) 0.3871(5) 0.102(2) Uani 0.761(6) 1 d . U P E 1
H42W H 1.0839 0.6468 0.3583 0.123 Uiso 0.761(6) 1 d R U P E 1
H41W H 1.0555 0.6745 0.4149 0.123 Uiso 1 1 d R U . . .
O4V O 1.0784(7) 0.6934(8) 0.4071(18) 0.102(2) Uani 0.239(6) 1 d . U P E 2
H42V H 1.0830 0.7082 0.4546 0.123 Uiso 0.239(6) 1 d R U P E 2
C1X C 1.0497(5) 0.6536(5) 0.1739(12) 0.112(6) Uiso 0.5 1 d . . P . .
H11X H 1.0362 0.6322 0.1941 0.168 Uiso 0.5 1 d R U P . .
H12X H 1.0334 0.6692 0.1406 0.168 Uiso 0.5 1 d R U P . .
H13X H 1.0590 0.6675 0.2221 0.168 Uiso 0.5 1 d R U P . .
C2X C 1.0794(4) 0.6419(4) 0.1238(9) 0.075(4) Uiso 0.5 1 d . . P . .
O2X O 1.0863(3) 0.6122(3) 0.1131(6) 0.081(3) Uiso 0.5 1 d . . P . .
C3X C 1.0996(5) 0.6732(5) 0.0758(11) 0.106(5) Uiso 0.5 1 d . . P . .
H31X H 1.0878 0.6774 0.0213 0.159 Uiso 0.5 1 d R U P . .
H32X H 1.1253 0.6665 0.0668 0.159 Uiso 0.5 1 d R U P . .
H33X H 1.0984 0.6957 0.1094 0.159 Uiso 0.5 1 d R U P . .

loop_
_atom_site_aniso_label
_atom_site_aniso_U_11
_atom_site_aniso_U_22
_atom_site_aniso_U_33
_atom_site_aniso_U_23
_atom_site_aniso_U_13
_atom_site_aniso_U_12
Cu1 0.0191(2) 0.0234(2) 0.0136(2) -0.00284(16) 0.00000(16) 0.00145(17)
N1 0.0226(15) 0.0248(16) 0.0152(15) -0.0039(12) -0.0001(12) 0.0033(12)
C2 0.0245(19) 0.039(2) 0.0145(18) -0.0059(15) 0.0019(14) 0.0069(16)
C3 0.031(2) 0.0269(19) 0.0203(19) -0.0077(15) 0.0016(15) 0.0030(16)
N4 0.0229(15) 0.0250(16) 0.0156(15) -0.0046(12) -0.0004(12) -0.0006(12)
C5 0.028(2) 0.030(2) 0.0171(18) -0.0072(15) -0.0015(15) -0.0068(15)
C6 0.0230(19) 0.036(2) 0.0200(19) -0.0023(16) -0.0039(15) -0.0041(16)
C7 0.0205(18) 0.032(2) 0.0222(19) -0.0027(15) -0.0015(15) -0.0026(15)
N8 0.0210(15) 0.0275(16) 0.0142(15) -0.0018(12) -0.0001(12) 0.0009(12)
C9 0.0227(18) 0.031(2) 0.0153(17) -0.0005(15) 0.0025(14) 0.0002(15)
C10 0.0248(19) 0.033(2) 0.0204(19) 0.0004(15) 0.0011(15) -0.0023(15)
N11 0.0239(15) 0.0204(15) 0.0194(15) -0.0014(12) -0.0005(12) 0.0003(12)
C12 0.034(2) 0.0191(18) 0.027(2) -0.0032(15) -0.0028(16) 0.0020(15)
C13 0.032(2) 0.0223(19) 0.028(2) -0.0011(15) -0.0026(16) 0.0087(16)
C14 0.027(2) 0.0252(19) 0.028(2) -0.0060(16) 0.0000(16) 0.0094(15)
C15 0.0186(17) 0.030(2) 0.0178(18) -0.0018(15) -0.0025(14) 0.0024(14)
P1 0.0185(4) 0.0234(5) 0.0139(4) 0.0009(3) -0.0017(3) -0.0008(3)
O11 0.0197(12) 0.0224(13) 0.0253(14) -0.0028(10) 0.0008(10) 0.0010(10)
O12 0.0304(14) 0.0335(15) 0.0157(13) 0.0056(11) -0.0032(11) -0.0036(11)
C16 0.0273(19) 0.0250(18) 0.0147(17) 0.0000(14) -0.0001(14) -0.0026(15)
C17 0.040(2) 0.046(2) 0.0162(19) 0.0017(17) -0.0028(17) -0.015(2)
F1 0.0266(13) 0.078(2) 0.0620(19) -0.0075(16) 0.0079(13) -0.0067(13)
F2 0.085(2) 0.0470(16) 0.0271(14) 0.0047(12) -0.0001(13) -0.0384(15)
F3 0.0572(17) 0.094(2) 0.0221(13) -0.0085(14) -0.0081(12) -0.0419(16)
C18 0.0180(17) 0.0286(19) 0.0150(17) -0.0019(14) 0.0010(13) -0.0005(14)
P2 0.0187(4) 0.0296(5) 0.0133(4) -0.0014(4) 0.0001(3) 0.0035(4)
O21 0.0234(13) 0.0368(15) 0.0167(12) 0.0008(11) 0.0043(10) 0.0047(11)
O22 0.0219(13) 0.0409(16) 0.0166(13) -0.0012(11) -0.0030(10) 0.0037(11)
C19 0.032(2) 0.032(2) 0.026(2) -0.0038(16) -0.0002(16) 0.0006(17)
C20 0.054(3) 0.036(2) 0.042(3) -0.001(2) -0.008(2) 0.003(2)
F4 0.124(3) 0.0484(18) 0.0420(18) 0.0130(14) -0.0209(18) 0.0130(18)
F5 0.0410(16) 0.0581(19) 0.090(2) -0.0071(17) -0.0034(16) 0.0184(14)
F6 0.086(2) 0.0318(15) 0.083(2) -0.0123(15) -0.0205(19) 0.0030(15)
C30 0.0230(18) 0.0276(19) 0.0157(17) -0.0014(14) 0.0004(14) -0.0023(15)
C31 0.0245(18) 0.0250(18) 0.0164(18) -0.0057(14) -0.0013(14) -0.0056(14)
C32 0.0228(19) 0.035(2) 0.023(2) -0.0038(16) -0.0019(15) -0.0054(16)
C33 0.027(2) 0.047(2) 0.022(2) -0.0081(18) 0.0065(16) -0.0087(18)
C34 0.043(2) 0.048(3) 0.0149(19) -0.0017(17) 0.0016(17) -0.014(2)
C35 0.032(2) 0.050(3) 0.022(2) 0.0004(18) -0.0069(17) -0.0047(19)
C36 0.0240(19) 0.035(2) 0.0212(19) -0.0019(16) -0.0001(15) -0.0019(16)
C40 0.031(2) 0.0195(17) 0.0195(18) -0.0022(14) -0.0003(15) 0.0004(15)
C41 0.037(2) 0.0224(18) 0.0167(18) -0.0033(14) -0.0020(15) -0.0041(16)
C42 0.043(2) 0.032(2) 0.025(2) -0.0018(17) -0.0043(18) 0.0029(18)
C43 0.072(3) 0.039(3) 0.027(2) 0.0035(19) -0.014(2) 0.004(2)
C44 0.081(4) 0.053(3) 0.021(2) 0.005(2) 0.000(2) -0.009(3)
C45 0.057(3) 0.058(3) 0.025(2) -0.006(2) 0.008(2) -0.009(2)
C46 0.041(2) 0.041(2) 0.022(2) -0.0035(18) -0.0002(18) -0.0002(19)
Cu2 0.0289(3) 0.0382(3) 0.0152(2) -0.00021(19) 0.00436(18) 0.0067(2)
O11A 0.0286(15) 0.077(2) 0.0224(15) 0.0050(15) 0.0029(12) 0.0055(15)
O12A 0.0302(15) 0.0454(17) 0.0231(15) -0.0019(12) 0.0053(12) 0.0005(12)
C1A 0.030(2) 0.035(2) 0.027(2) 0.0046(17) 0.0047(17) 0.0053(17)
C2A 0.033(2) 0.067(3) 0.034(3) 0.006(2) 0.001(2) -0.005(2)
O11B 0.068(2) 0.0411(18) 0.0230(16) 0.0014(13) 0.0054(14) 0.0171(16)
O12B 0.0461(18) 0.0368(16) 0.0224(15) -0.0006(12) 0.0068(12) 0.0001(13)
C1B 0.031(2) 0.038(2) 0.027(2) -0.0004(18) 0.0044(17) 0.0042(17)
C2B 0.066(3) 0.042(3) 0.041(3) 0.001(2) 0.011(2) 0.000(2)
O1W 0.0287(15) 0.0575(19) 0.0240(15) -0.0052(13) -0.0013(12) -0.0114(13)
O2W 0.142(5) 0.123(5) 0.100(4) -0.018(4) -0.003(4) -0.048(4)
O3W 0.071(4) 0.091(4) 0.117(5) 0.014(4) -0.031(4) -0.028(3)
O3V 0.071(4) 0.091(4) 0.117(5) 0.014(4) -0.031(4) -0.028(3)
O4W 0.092(4) 0.114(5) 0.101(4) 0.018(4) -0.009(3) -0.003(4)
O4V 0.092(4) 0.114(5) 0.101(4) 0.018(4) -0.009(3) -0.003(4)

loop_
_atom_type_symbol
_atom_type_description
_atom_type_scat_dispersion_real
_atom_type_scat_dispersion_imag
_atom_type_scat_source
C C 0.0033 0.0016 'International Tables Vol C Tables 4.2.6.8 and 6.1.1.4'
H H 0.0000 0.0000 'International Tables Vol C Tables 4.2.6.8 and 6.1.1.4'
N N 0.0061 0.0033 'International Tables Vol C Tables 4.2.6.8 and 6.1.1.4'
O O 0.0106 0.0060 'International Tables Vol C Tables 4.2.6.8 and 6.1.1.4'
F F 0.0171 0.0103 'International Tables Vol C Tables 4.2.6.8 and 6.1.1.4'
P P 0.1023 0.0942 'International Tables Vol C Tables 4.2.6.8 and 6.1.1.4'
Cu Cu 0.3201 1.2651 'International Tables Vol C Tables 4.2.6.8 and 6.1.1.4'

loop_
_geom_angle_atom_site_label_1
_geom_angle_atom_site_label_2
_geom_angle_atom_site_label_3
_geom_angle
_geom_angle_site_symmetry_1
_geom_angle_site_symmetry_3
_geom_angle_publ_flag
N8 Cu1 O11 93.12(10) . . ?
N8 Cu1 N1 179.54(12) . . ?
O11 Cu1 N1 87.33(10) . . ?
N8 Cu1 N11 86.19(11) . . ?
O11 Cu1 N11 99.78(11) . . ?
N1 Cu1 N11 93.64(11) . . ?
N8 Cu1 N4 94.71(11) . . ?
O11 Cu1 N4 110.77(11) . . ?
N1 Cu1 N4 85.22(11) . . ?
N11 Cu1 N4 149.32(11) . . ?
C14 N1 C2 106.5(3) . . ?
C14 N1 C15 110.4(3) . . ?
C2 N1 C15 108.7(3) . . ?
C14 N1 Cu1 114.8(2) . . ?
C2 N1 Cu1 105.5(2) . . ?
C15 N1 Cu1 110.5(2) . . ?
N1 C2 C3 108.5(3) . . ?
N1 C2 H21 110.0 . . ?
C3 C2 H21 110.0 . . ?
N1 C2 H22 110.0 . . ?
C3 C2 H22 110.0 . . ?
H21 C2 H22 108.4 . . ?
N4 C3 C2 109.0(3) . . ?
N4 C3 H31 109.9 . . ?
C2 C3 H31 109.9 . . ?
N4 C3 H32 109.9 . . ?
C2 C3 H32 109.9 . . ?
H31 C3 H32 108.3 . . ?
C3 N4 C5 108.3(3) . . ?
C3 N4 C30 110.4(3) . . ?
C5 N4 C30 109.7(3) . . ?
C3 N4 Cu1 101.3(2) . . ?
C5 N4 Cu1 112.3(2) . . ?
C30 N4 Cu1 114.3(2) . . ?
N4 C5 C6 114.1(3) . . ?
N4 C5 H51 108.7 . . ?
C6 C5 H51 108.7 . . ?
N4 C5 H52 108.7 . . ?
C6 C5 H52 108.7 . . ?
H51 C5 H52 107.6 . . ?
C5 C6 C7 113.6(3) . . ?
C5 C6 H61 108.8 . . ?
C7 C6 H61 108.8 . . ?
C5 C6 H62 108.8 . . ?
C7 C6 H62 108.8 . . ?
H61 C6 H62 107.7 . . ?
N8 C7 C6 115.7(3) . . ?
N8 C7 H71 108.4 . . ?
C6 C7 H71 108.4 . . ?
N8 C7 H72 108.4 . . ?
C6 C7 H72 108.4 . . ?
H71 C7 H72 107.4 . . ?
C18 N8 C7 111.8(3) . . ?
C18 N8 C9 109.8(3) . . ?
C7 N8 C9 107.6(3) . . ?
C18 N8 Cu1 107.9(2) . . ?
C7 N8 Cu1 114.1(2) . . ?
C9 N8 Cu1 105.5(2) . . ?
C10 C9 N8 109.7(3) . . ?
C10 C9 H91 109.7 . . ?
N8 C9 H91 109.7 . . ?
C10 C9 H92 109.7 . . ?
N8 C9 H92 109.7 . . ?
H91 C9 H92 108.2 . . ?
N11 C10 C9 110.7(3) . . ?
N11 C10 H101 109.5 . . ?
C9 C10 H101 109.5 . . ?
N11 C10 H102 109.5 . . ?
C9 C10 H102 109.5 . . ?
H101 C10 H102 108.1 . . ?
C10 N11 C12 108.7(3) . . ?
C10 N11 C40 111.1(3) . . ?
C12 N11 C40 110.6(3) . . ?
C10 N11 Cu1 101.5(2) . . ?
C12 N11 Cu1 112.3(2) . . ?
C40 N11 Cu1 112.3(2) . . ?
N11 C12 C13 114.0(3) . . ?
N11 C12 H121 108.8 . . ?
C13 C12 H121 108.8 . . ?
N11 C12 H122 108.8 . . ?
C13 C12 H122 108.8 . . ?
H121 C12 H122 107.6 . . ?
C12 C13 C14 113.5(3) . . ?
C12 C13 H131 108.9 . . ?
C14 C13 H131 108.9 . . ?
C12 C13 H132 108.9 . . ?
C14 C13 H132 108.9 . . ?
H131 C13 H132 107.7 . . ?
N1 C14 C13 115.9(3) . . ?
N1 C14 H141 108.3 . . ?
C13 C14 H141 108.3 . . ?
N1 C14 H142 108.3 . . ?
C13 C14 H142 108.3 . . ?
H141 C14 H142 107.4 . . ?
N1 C15 P1 111.0(2) . . ?
N1 C15 H151 109.4 . . ?
P1 C15 H151 109.4 . . ?
N1 C15 H152 109.4 . . ?
P1 C15 H152 109.4 . . ?
H151 C15 H152 108.0 . . ?
O12 P1 O11 118.36(15) . . ?
O12 P1 C16 110.98(16) . . ?
O11 P1 C16 104.83(15) . . ?
O12 P1 C15 112.16(16) . . ?
O11 P1 C15 104.31(15) . . ?
C16 P1 C15 105.11(17) . . ?
P1 O11 Cu1 115.33(14) . . ?
C17 C16 P1 116.4(3) . . ?
C17 C16 H161 108.2 . . ?
P1 C16 H161 108.2 . . ?
C17 C16 H162 108.2 . . ?
P1 C16 H162 108.2 . . ?
H161 C16 H162 107.3 . . ?
F2 C17 F1 106.4(3) . . ?
F2 C17 F3 104.6(3) . . ?
F1 C17 F3 106.5(4) . . ?
F2 C17 C16 113.7(4) . . ?
F1 C17 C16 112.1(3) . . ?
F3 C17 C16 112.9(3) . . ?
N8 C18 P2 120.2(2) . . ?
N8 C18 H181 107.3 . . ?
P2 C18 H181 107.3 . . ?
N8 C18 H182 107.3 . . ?
P2 C18 H182 107.3 . . ?
H181 C18 H182 106.9 . . ?
O22 P2 O21 117.89(15) . . ?
O22 P2 C18 109.91(15) . . ?
O21 P2 C18 110.65(15) . . ?
O22 P2 C19 108.93(17) . . ?
O21 P2 C19 109.51(17) . . ?
C18 P2 C19 98.12(17) . . ?
P2 O21 Cu2 137.43(17) . . ?
C20 C19 P2 116.4(3) . . ?
C20 C19 H191 108.2 . . ?
P2 C19 H191 108.2 . . ?
C20 C19 H192 108.2 . . ?
P2 C19 H192 108.2 . . ?
H191 C19 H192 107.3 . . ?
F4 C20 F5 106.6(4) . . ?
F4 C20 F6 105.4(4) . . ?
F5 C20 F6 106.3(4) . . ?
F4 C20 C19 113.9(4) . . ?
F5 C20 C19 112.6(4) . . ?
F6 C20 C19 111.5(4) . . ?
N4 C30 C31 115.7(3) . . ?
N4 C30 H301 108.3 . . ?
C31 C30 H301 108.3 . . ?
N4 C30 H302 108.3 . . ?
C31 C30 H302 108.3 . . ?
H301 C30 H302 107.4 . . ?
C36 C31 C32 118.4(3) . . ?
C36 C31 C30 120.3(3) . . ?
C32 C31 C30 121.2(3) . . ?
C33 C32 C31 120.7(4) . . ?
C33 C32 H321 119.7 . . ?
C31 C32 H321 119.7 . . ?
C34 C33 C32 120.0(4) . . ?
C34 C33 H331 120.0 . . ?
C32 C33 H331 120.0 . . ?
C33 C34 C35 119.9(4) . . ?
C33 C34 H341 120.1 . . ?
C35 C34 H341 120.1 . . ?
C34 C35 C36 120.1(4) . . ?
C34 C35 H351 120.0 . . ?
C36 C35 H351 120.0 . . ?
C35 C36 C31 120.9(4) . . ?
C35 C36 H361 119.6 . . ?
C31 C36 H361 119.6 . . ?
C41 C40 N11 115.2(3) . . ?
C41 C40 H401 108.5 . . ?
N11 C40 H401 108.5 . . ?
C41 C40 H402 108.5 . . ?
N11 C40 H402 108.5 . . ?
H401 C40 H402 107.5 . . ?
C42 C41 C46 118.2(4) . . ?
C42 C41 C40 120.6(4) . . ?
C46 C41 C40 121.1(4) . . ?
C43 C42 C41 120.5(4) . . ?
C43 C42 H421 119.7 . . ?
C41 C42 H421 119.7 . . ?
C44 C43 C42 120.7(5) . . ?
C44 C43 H431 119.6 . . ?
C42 C43 H431 119.6 . . ?
C43 C44 C45 119.5(4) . . ?
C43 C44 H441 120.2 . . ?
C45 C44 H441 120.2 . . ?
C46 C45 C44 119.7(5) . . ?
C46 C45 H451 120.2 . . ?
C44 C45 H451 120.2 . . ?
C45 C46 C41 121.4(4) . . ?
C45 C46 H461 119.3 . . ?
C41 C46 H461 119.3 . . ?
O11A Cu2 O11B 91.70(14) 9_765 . ?
O11A Cu2 O12B 87.36(13) 9_765 9_765 ?
O11B Cu2 O12B 167.16(12) . 9_765 ?
O11A Cu2 O12A 167.28(12) 9_765 . ?
O11B Cu2 O12A 86.58(13) . . ?
O12B Cu2 O12A 91.51(12) 9_765 . ?
O11A Cu2 O21 94.82(11) 9_765 . ?
O11B Cu2 O21 96.68(11) . . ?
O12B Cu2 O21 96.16(11) 9_765 . ?
O12A Cu2 O21 97.90(10) . . ?
O11A Cu2 Cu2 83.09(9) 9_765 9_765 ?
O11B Cu2 Cu2 84.06(9) . 9_765 ?
O12B Cu2 Cu2 83.11(8) 9_765 9_765 ?
O12A Cu2 Cu2 84.20(8) . 9_765 ?
O21 Cu2 Cu2 177.80(8) . 9_765 ?
C1A O11A Cu2 124.9(3) . 9_765 ?
C1A O12A Cu2 122.3(2) . . ?
O11A C1A O12A 125.2(4) . . ?
O11A C1A C2A 116.9(4) . . ?
O12A C1A C2A 117.9(4) . . ?
F22A C2A F21A 129.1(18) . . ?
F22A C2A C1A 113.9(12) . . ?
F21A C2A C1A 114.7(13) . . ?
F22A C2A F23A 95.8(15) . . ?
F21A C2A F23A 94.8(16) . . ?
C1A C2A F23A 94.6(10) . . ?
C1A C2A H21A 110.6 . . ?
C1A C2A H22A 110.3 . . ?
H21A C2A H22A 109.3 . . ?
C1A C2A H23A 109.7 . . ?
H21A C2A H23A 108.3 . . ?
H22A C2A H23A 108.5 . . ?
C1B O11B Cu2 122.7(3) . . ?
C1B O12B Cu2 123.3(3) . 9_765 ?
O11B C1B O12B 126.4(4) . . ?
O11B C1B C2B 116.3(4) . . ?
O12B C1B C2B 117.2(4) . . ?
F21B C2B F22B 111.0(12) . . ?
F21B C2B F23B 102.2(13) . . ?
F22B C2B F23B 102.1(13) . . ?
F21B C2B C1B 117.3(9) . . ?
F22B C2B C1B 117.2(9) . . ?
F23B C2B C1B 104.4(9) . . ?
C1B C2B H21B 110.2 . . ?
C1B C2B H22B 111.7 . . ?
H21B C2B H22B 107.9 . . ?
C1B C2B H23B 111.1 . . ?
H21B C2B H23B 106.7 . . ?
H22B C2B H23B 109.1 . . ?
H11W O1W H12W 109.5 . . ?
H21W O2W H22W 103.9 . . ?
H32W O3W H31W 117.3 . . ?
H31W O3V H32V 142.0 . . ?
H42W O4W H41W 114.2 . . ?
H41W O4V H42V 114.1 . . ?
C2X C1X H11X 109.3 . . ?
C2X C1X H12X 109.8 . . ?
H11X C1X H12X 109.5 . . ?
C2X C1X H13X 109.3 . . ?
H11X C1X H13X 109.5 . . ?
H12X C1X H13X 109.5 . . ?
O2X C2X C1X 123.2(15) . . ?
O2X C2X C3X 121.9(14) . . ?
C1X C2X C3X 114.6(14) . . ?
C2X C3X H31X 109.6 . . ?
C2X C3X H32X 109.8 . . ?
H31X C3X H32X 109.5 . . ?
C2X C3X H33X 109.1 . . ?
H31X C3X H33X 109.5 . . ?
H32X C3X H33X 109.5 . . ?

loop_
_geom_bond_atom_site_label_1
_geom_bond_atom_site_label_2
_geom_bond_distance
_geom_bond_site_symmetry_2
_geom_bond_publ_flag
Cu1 N8 2.089(3) . ?
Cu1 O11 2.092(2) . ?
Cu1 N1 2.103(3) . ?
Cu1 N11 2.119(3) . ?
Cu1 N4 2.123(3) . ?
N1 C14 1.492(5) . ?
N1 C2 1.496(4) . ?
N1 C15 1.503(4) . ?
C2 C3 1.503(5) . ?
C2 H21 0.9900 . ?
C2 H22 0.9900 . ?
C3 N4 1.484(5) . ?
C3 H31 0.9900 . ?
C3 H32 0.9900 . ?
N4 C5 1.501(4) . ?
N4 C30 1.508(5) . ?
C5 C6 1.511(5) . ?
C5 H51 0.9900 . ?
C5 H52 0.9900 . ?
C6 C7 1.512(5) . ?
C6 H61 0.9900 . ?
C6 H62 0.9900 . ?
C7 N8 1.497(4) . ?
C7 H71 0.9900 . ?
C7 H72 0.9900 . ?
N8 C18 1.491(5) . ?
N8 C9 1.497(4) . ?
C9 C10 1.495(5) . ?
C9 H91 0.9900 . ?
C9 H92 0.9900 . ?
C10 N11 1.485(5) . ?
C10 H101 0.9900 . ?
C10 H102 0.9900 . ?
N11 C12 1.494(5) . ?
N11 C40 1.513(4) . ?
C12 C13 1.515(5) . ?
C12 H121 0.9900 . ?
C12 H122 0.9900 . ?
C13 C14 1.517(5) . ?
C13 H131 0.9900 . ?
C13 H132 0.9900 . ?
C14 H141 0.9900 . ?
C14 H142 0.9900 . ?
C15 P1 1.835(4) . ?
C15 H151 0.9900 . ?
C15 H152 0.9900 . ?
P1 O12 1.485(3) . ?
P1 O11 1.512(3) . ?
P1 C16 1.826(4) . ?
C16 C17 1.479(5) . ?
C16 H161 0.9900 . ?
C16 H162 0.9900 . ?
C17 F2 1.337(5) . ?
C17 F1 1.339(5) . ?
C17 F3 1.349(5) . ?
C18 P2 1.834(3) . ?
C18 H181 0.9900 . ?
C18 H182 0.9900 . ?
P2 O22 1.495(3) . ?
P2 O21 1.499(3) . ?
P2 C19 1.841(4) . ?
O21 Cu2 2.116(3) . ?
C19 C20 1.478(6) . ?
C19 H191 0.9900 . ?
C19 H192 0.9900 . ?
C20 F4 1.325(6) . ?
C20 F5 1.345(6) . ?
C20 F6 1.349(5) . ?
C30 C31 1.514(5) . ?
C30 H301 0.9900 . ?
C30 H302 0.9900 . ?
C31 C36 1.391(5) . ?
C31 C32 1.393(5) . ?
C32 C33 1.391(5) . ?
C32 H321 0.9500 . ?
C33 C34 1.380(6) . ?
C33 H331 0.9500 . ?
C34 C35 1.383(6) . ?
C34 H341 0.9500 . ?
C35 C36 1.385(5) . ?
C35 H351 0.9500 . ?
C36 H361 0.9500 . ?
C40 C41 1.513(5) . ?
C40 H401 0.9900 . ?
C40 H402 0.9900 . ?
C41 C42 1.390(6) . ?
C41 C46 1.396(6) . ?
C42 C43 1.384(6) . ?
C42 H421 0.9500 . ?
C43 C44 1.384(7) . ?
C43 H431 0.9500 . ?
C44 C45 1.387(7) . ?
C44 H441 0.9500 . ?
C45 C46 1.384(6) . ?
C45 H451 0.9500 . ?
C46 H461 0.9500 . ?
Cu2 O11A 1.962(3) 9_765 ?
Cu2 O11B 1.976(3) . ?
Cu2 O12B 1.980(3) 9_765 ?
Cu2 O12A 1.981(3) . ?
Cu2 Cu2 2.6757(9) 9_765 ?
O11A C1A 1.255(5) . ?
O11A Cu2 1.962(3) 9_765 ?
O12A C1A 1.267(5) . ?
C1A C2A 1.505(6) . ?
C2A F22A 1.18(2) . ?
C2A F21A 1.19(3) . ?
C2A F23A 1.64(3) . ?
C2A H21A 0.9820 . ?
C2A H22A 0.9795 . ?
C2A H23A 0.9923 . ?
O11B C1B 1.246(5) . ?
O12B C1B 1.257(5) . ?
O12B Cu2 1.980(3) 9_765 ?
C1B C2B 1.516(6) . ?
C2B F21B 1.29(2) . ?
C2B F22B 1.299(19) . ?
C2B F23B 1.48(2) . ?
C2B H21B 1.0042 . ?
C2B H22B 0.9748 . ?
C2B H23B 0.9896 . ?
O1W H11W 0.8202 . ?
O1W H12W 0.8489 . ?
O2W H21W 0.8604 . ?
O2W H22W 0.8546 . ?
O3W H32W 0.9166 . ?
O3W H31W 1.0418 . ?
O3V H31W 1.3850 . ?
O3V H32V 1.1046 . ?
O4W H42W 0.9341 . ?
O4W H41W 1.0968 . ?
O4V H41W 1.0962 . ?
O4V H42V 0.9443 . ?
C1X C2X 1.41(2) . ?
C1X H11X 0.9800 . ?
C1X H12X 0.9800 . ?
C1X H13X 0.9800 . ?
C2X O2X 1.128(15) . ?
C2X C3X 1.56(2) . ?
C3X H31X 0.9800 . ?
C3X H32X 0.9801 . ?
C3X H33X 0.9800 . ?
